data_9009937
loop_
_publ_author_name
'Felsche, J.'

_publ_section_title
;
 Zur kristallstruktur von beta-aluminiumoxid
 Note: x,y coordinates of O3 altered to produce a more reasonable structure
;
_journal_name_full Naturwissenschaften
_journal_page_first 612
_journal_page_last 613
_journal_paper_doi 10.1007/BF00591419
_journal_volume 54
_journal_year 1967
_chemical_compound_source Synthetic
_chemical_formula_sum 'Al11 Na O17'
_chemical_name_mineral Diaoyudaoite
_space_group_IT_number 194
_symmetry_space_group_name_Hall '-P 6c 2c'
_symmetry_space_group_name_H-M 'P 63/m m c'
_cell_angle_alpha 90
_cell_angle_beta 90
_cell_angle_gamma 120
_cell_length_a 5.5962
_cell_length_b 5.5962
_cell_length_c 22.526
_cell_formula_units_Z 2
_cell_volume 610.944
_database_code_amcsd 0014697
_exptl_crystal_density_diffrn 3.217
_cod_original_formula_sum 'Na Al11 O17'
_cod_database_code 9009937

loop_
_space_group_symop_operation_xyz
x,y,z
-x,-x+y,1/2+z
x,x-y,1/2-z
-x+y,-x,1/2-z
x-y,x,1/2+z
-y,-x,z
y,x,-z
y,-x+y,-z
-y,x-y,z
x-y,-y,1/2+z
-x+y,y,1/2-z
x,y,1/2-z
-x,-y,1/2+z
x,x-y,z
-x,-x+y,-z
x-y,x,-z
-x+y,-x,z
y,x,1/2+z
-y,-x,1/2-z
-y,x-y,1/2-z
y,-x+y,1/2+z
-x+y,y,z
x-y,-y,-z
-x,-y,-z

loop_
_atom_site_label
_atom_site_fract_x
_atom_site_fract_y
_atom_site_fract_z
Na 0.66667 0.33333 0.25000
Al1 0.16667 0.33333 0.60601
Al2 0.33333 0.66667 0.02480
Al3 0.33333 0.66667 0.17580
Al4 0.00000 0.00000 0.00000
O1 0.16667 0.33333 0.04950
O2 0.50000 0.00000 0.14630
O3 0.33333 0.66667 0.55400
O4 0.00000 0.00000 0.14210
O5 0.33333 0.66667 0.25000

loop_
_cod_related_entry_id
_cod_related_entry_database
_cod_related_entry_code
1 AMCSD 0014697
